data_7036677
loop_
_publ_author_name
'Shen, Hai-Yun'
'Wang, Wen-Min'
'Bi, Yan-Xia'
'Gao, Hong-Ling'
'Liu, Shuang'
'Cui, Jian-Zhong'

_publ_section_title
;
 Luminescence, magnetocaloric effect and single-molecule magnet behavior
 in lanthanide complexes based on a tridentate ligand derived from
 8-hydroxyquinoline.
;
_journal_issue 43
_journal_name_full 'Dalton transactions (Cambridge, England : 2003)'
_journal_page_first 18893
_journal_page_last 18901
_journal_paper_doi 10.1039/c5dt02894a
_journal_volume 44
_journal_year 2015
_chemical_formula_sum 'C26 H11 F12 Ho N2 O5 S'
_chemical_formula_weight 856.36
_chemical_name_systematic
; 
 ? 
;
_space_group_IT_number 15
_symmetry_cell_setting monoclinic
_symmetry_space_group_name_Hall '-C 2yc'
_symmetry_space_group_name_H-M 'C 1 2/c 1'
_atom_sites_solution_hydrogens geom
_atom_sites_solution_primary direct
_atom_sites_solution_secondary difmap
_audit_creation_method SHELXL-97
_audit_update_record
;
2015-09-10 deposited with the CCDC.
2015-09-29 downloaded from the CCDC.
;
_cell_angle_alpha 90.00
_cell_angle_beta 105.16(3)
_cell_angle_gamma 90.00
_cell_formula_units_Z 8
_cell_length_a 23.527(5)
_cell_length_b 12.638(3)
_cell_length_c 20.219(4)
_cell_measurement_reflns_used 9617
_cell_measurement_temperature 113(2)
_cell_measurement_theta_max 27.8904
_cell_measurement_theta_min 1.7936
_cell_volume 5803(2)
_computing_cell_refinement crystalclear
_computing_data_collection crystalclear
_computing_data_reduction crystalclear
_computing_molecular_graphics 'Bruker SHELXTL'
_computing_publication_material 'Bruker SHELXTL'
_computing_structure_refinement 'SHELXL-97 (Sheldrick, 1997)'
_computing_structure_solution 'SHELXS-97 (Sheldrick, 1990)'
_diffrn_ambient_temperature 113(2)
_diffrn_measured_fraction_theta_full 0.997
_diffrn_measured_fraction_theta_max 0.997
_diffrn_measurement_device_type 'rigaku saturn'
_diffrn_measurement_method '\w scans'
_diffrn_radiation_monochromator multilayer
_diffrn_radiation_source 'rotating anode'
_diffrn_radiation_type MoK\a
_diffrn_radiation_wavelength 0.71073
_diffrn_reflns_av_R_equivalents 0.0375
_diffrn_reflns_av_sigmaI/netI 0.0327
_diffrn_reflns_limit_h_max 29
_diffrn_reflns_limit_h_min -30
_diffrn_reflns_limit_k_max 16
_diffrn_reflns_limit_k_min -16
_diffrn_reflns_limit_l_max 26
_diffrn_reflns_limit_l_min -25
_diffrn_reflns_number 28632
_diffrn_reflns_theta_full 27.89
_diffrn_reflns_theta_max 27.89
_diffrn_reflns_theta_min 1.79
_diffrn_standards_decay_% 0
_diffrn_standards_interval_count 0
_diffrn_standards_interval_time 0
_diffrn_standards_number 0
_exptl_absorpt_coefficient_mu 2.917
_exptl_absorpt_correction_T_max 0.7210
_exptl_absorpt_correction_T_min 0.5931
_exptl_absorpt_correction_type multi-scan
_exptl_absorpt_process_details crystalclear
_exptl_crystal_colour yellow
_exptl_crystal_density_diffrn 1.961
_exptl_crystal_density_method 'not measured'
_exptl_crystal_description block
_exptl_crystal_F_000 3296
_exptl_crystal_size_max 0.20
_exptl_crystal_size_mid 0.18
_exptl_crystal_size_min 0.12
_refine_diff_density_max 0.855
_refine_diff_density_min -1.803
_refine_diff_density_rms 0.249
_refine_ls_extinction_method none
_refine_ls_goodness_of_fit_ref 1.171
_refine_ls_hydrogen_treatment constr
_refine_ls_matrix_type full
_refine_ls_number_parameters 474
_refine_ls_number_reflns 6933
_refine_ls_number_restraints 84
_refine_ls_restrained_S_all 1.213
_refine_ls_R_factor_all 0.0352
_refine_ls_R_factor_gt 0.0298
_refine_ls_shift/su_max 0.002
_refine_ls_shift/su_mean 0.000
_refine_ls_structure_factor_coef Fsqd
_refine_ls_weighting_details 'calc w=1/[\s^2^(Fo^2^)+(0.0399P)^2^+5.2391P] where P=(Fo^2^+2Fc^2^)/3'
_refine_ls_weighting_scheme calc
_refine_ls_wR_factor_gt 0.0722
_refine_ls_wR_factor_ref 0.0782
_reflns_number_gt 6249
_reflns_number_total 6933
_reflns_threshold_expression >2sigma(I)
_cod_data_source_file c5dt02894a2.cif
_cod_data_source_block 5
_cod_depositor_comments
;
The following automatic conversions were performed:

'_symmetry_cell_setting' value 'Monoclinic' changed to 'monoclinic'
according to
/usr/data/users/saulius/crontab/automatic-downloads/rss-feeds/RSC/lib/dictionaries/cif_core.dic
dictionary named 'cif_core.dic' version 2.4.2 from 2011-04-26.

'_exptl_absorpt_correction_type' value 'MULTI-SCAN' changed to
'multi-scan' according to
/usr/data/users/saulius/crontab/automatic-downloads/rss-feeds/RSC/lib/dictionaries/cif_core.dic
dictionary named 'cif_core.dic' version 2.4.2 from 2011-04-26.

Automatic conversion script
Id: cif_fix_values 3271 2015-04-21 07:52:19Z andrius 

 Adding full bibliography for 7036674--7036680.cif.
;
_cod_original_sg_symbol_H-M C2/c
_cod_database_code 7036677

loop_
_symmetry_equiv_pos_as_xyz
'x, y, z'
'-x, y, -z+1/2'
'x+1/2, y+1/2, z'
'-x+1/2, y+1/2, -z+1/2'
'-x, -y, -z'
'x, -y, z-1/2'
'-x+1/2, -y+1/2, -z'
'x+1/2, -y+1/2, z-1/2'

loop_
_atom_site_label
_atom_site_type_symbol
_atom_site_fract_x
_atom_site_fract_y
_atom_site_fract_z
_atom_site_U_iso_or_equiv
_atom_site_adp_type
_atom_site_occupancy
_atom_site_symmetry_multiplicity
_atom_site_calc_flag
_atom_site_refinement_flags
_atom_site_disorder_assembly
_atom_site_disorder_group
Ho1 Ho 0.328971(6) 0.207572(10) 0.016795(7) 0.01467(6) Uani 1 1 d . . .
S1 S 0.50059(4) -0.03337(7) 0.10798(4) 0.02267(18) Uani 1 1 d . . .
F1 F 0.25516(16) -0.0918(2) -0.1472(2) 0.0459(10) Uani 0.831(6) 1 d PDU A 1
F2 F 0.18780(15) 0.0244(3) -0.1793(3) 0.0813(19) Uani 0.831(6) 1 d PDU A 1
F3 F 0.2469(2) -0.0134(3) -0.24060(16) 0.0658(14) Uani 0.831(6) 1 d PDU A 1
F1' F 0.1987(6) -0.0194(14) -0.1422(7) 0.040(4) Uani 0.169(6) 1 d PDU A 2
F2' F 0.2051(6) 0.0385(11) -0.2354(6) 0.034(4) Uani 0.169(6) 1 d PDU A 2
F3' F 0.2641(7) -0.0883(9) -0.1825(10) 0.0459(10) Uani 0.169(6) 1 d PDU A 2
F4 F 0.4181(3) 0.2105(5) -0.2145(3) 0.0473(16) Uani 0.715(17) 1 d PDU A 3
F5 F 0.3578(3) 0.3364(6) -0.2273(3) 0.0517(18) Uani 0.715(17) 1 d PDU A 3
F6 F 0.4337(5) 0.3389(9) -0.1408(3) 0.082(3) Uani 0.715(17) 1 d PDU A 3
F4' F 0.4048(9) 0.2326(16) -0.2334(8) 0.060(5) Uani 0.285(17) 1 d PDU A 4
F5' F 0.3765(7) 0.3760(10) -0.1943(12) 0.055(5) Uani 0.285(17) 1 d PDU A 4
F6' F 0.4504(4) 0.2935(11) -0.1411(7) 0.032(3) Uani 0.285(17) 1 d PDU A 4
F7 F 0.47685(12) 0.48849(19) 0.05932(13) 0.0477(7) Uani 1 1 d . . .
F8 F 0.43006(16) 0.56516(19) 0.12080(18) 0.0694(10) Uani 1 1 d . . .
F9 F 0.50730(15) 0.4793(3) 0.16794(16) 0.0929(14) Uani 1 1 d . . .
F10 F 0.41768(16) 0.2640(3) 0.30521(12) 0.0694(10) Uani 1 1 d . . .
F11 F 0.32784(15) 0.2264(3) 0.26571(15) 0.0660(9) Uani 1 1 d . . .
F12 F 0.39176(16) 0.1142(2) 0.25695(13) 0.0643(9) Uani 1 1 d . . .
O1 O 0.23578(10) 0.16076(17) 0.03017(11) 0.0172(4) Uani 1 1 d . . .
O2 O 0.28588(10) 0.09264(18) -0.07493(11) 0.0216(5) Uani 1 1 d . . .
O3 O 0.37030(10) 0.24075(19) -0.07476(11) 0.0209(5) Uani 1 1 d . . .
O4 O 0.39256(10) 0.34928(17) 0.05808(11) 0.0201(5) Uani 1 1 d . . .
O5 O 0.34165(11) 0.22079(17) 0.13512(12) 0.0206(5) Uani 1 1 d . . .
N1 N 0.33023(12) 0.0324(2) 0.06814(13) 0.0181(5) Uani 1 1 d . . .
N2 N 0.43020(12) 0.1183(2) 0.05116(13) 0.0179(5) Uani 1 1 d . . .
C1 C 0.27849(15) -0.0028(2) 0.07727(15) 0.0182(6) Uani 1 1 d . . .
C2 C 0.22833(15) 0.0651(2) 0.05757(15) 0.0186(6) Uani 1 1 d . . .
C3 C 0.17641(15) 0.0302(3) 0.06892(17) 0.0221(7) Uani 1 1 d . . .
H3 H 0.1424 0.0738 0.0560 0.027 Uiso 1 1 calc R . .
C4 C 0.17250(16) -0.0689(3) 0.09939(17) 0.0247(7) Uani 1 1 d . . .
H4 H 0.1360 -0.0900 0.1071 0.030 Uiso 1 1 calc R . .
C5 C 0.21970(16) -0.1355(3) 0.11806(17) 0.0256(7) Uani 1 1 d . . .
H5 H 0.2158 -0.2025 0.1378 0.031 Uiso 1 1 calc R . .
C6 C 0.27438(16) -0.1039(3) 0.10780(16) 0.0215(7) Uani 1 1 d . . .
C7 C 0.32648(17) -0.1642(3) 0.12804(17) 0.0260(7) Uani 1 1 d . . .
H7 H 0.3253 -0.2324 0.1474 0.031 Uiso 1 1 calc R . .
C8 C 0.37842(16) -0.1261(3) 0.12012(17) 0.0247(7) Uani 1 1 d . . .
H8 H 0.4136 -0.1663 0.1344 0.030 Uiso 1 1 calc R . .
C9 C 0.37867(15) -0.0255(2) 0.09027(16) 0.0198(7) Uani 1 1 d . . .
C10 C 0.43209(14) 0.0251(2) 0.08072(15) 0.0184(6) Uani 1 1 d . . .
C11 C 0.48679(14) 0.1478(2) 0.04708(16) 0.0184(6) Uani 1 1 d . . .
C12 C 0.50158(15) 0.2402(3) 0.01726(16) 0.0211(7) Uani 1 1 d . . .
H12 H 0.4726 0.2919 -0.0017 0.025 Uiso 1 1 calc R . .
C13 C 0.55953(15) 0.2541(3) 0.01611(17) 0.0238(7) Uani 1 1 d . . .
H13 H 0.5703 0.3165 -0.0038 0.029 Uiso 1 1 calc R . .
C14 C 0.60290(16) 0.1784(3) 0.04363(17) 0.0250(7) Uani 1 1 d . . .
H14 H 0.6423 0.1901 0.0414 0.030 Uiso 1 1 calc R . .
C15 C 0.58935(15) 0.0877(3) 0.07367(17) 0.0241(7) Uani 1 1 d . . .
H15 H 0.6187 0.0365 0.0925 0.029 Uiso 1 1 calc R . .
C16 C 0.53089(15) 0.0732(3) 0.07555(16) 0.0203(7) Uani 1 1 d . . .
C17 C 0.24150(16) 0.0029(3) -0.17676(17) 0.0291(8) Uani 1 1 d D . .
C18 C 0.28416(15) 0.0868(3) -0.13723(17) 0.0230(7) Uani 1 1 d . A .
C19 C 0.31703(18) 0.1449(3) -0.17246(17) 0.0305(8) Uani 1 1 d . . .
H19 H 0.3113 0.1349 -0.2203 0.037 Uiso 1 1 calc R A .
C20 C 0.35839(17) 0.2176(3) -0.13729(17) 0.0235(7) Uani 1 1 d . A .
C21 C 0.39425(17) 0.2783(3) -0.17875(17) 0.0312(9) Uani 1 1 d D . .
C22 C 0.45984(18) 0.4783(3) 0.11580(18) 0.0296(8) Uani 1 1 d . . .
C23 C 0.42155(14) 0.3802(3) 0.11623(16) 0.0185(6) Uani 1 1 d . . .
C24 C 0.42115(16) 0.3381(3) 0.17927(16) 0.0240(7) Uani 1 1 d . . .
H24 H 0.4488 0.3620 0.2196 0.029 Uiso 1 1 calc R . .
C25 C 0.37995(15) 0.2603(3) 0.18345(16) 0.0209(7) Uani 1 1 d . . .
C26 C 0.3802(2) 0.2169(3) 0.25398(19) 0.0320(9) Uani 1 1 d . . .

loop_
_atom_site_aniso_label
_atom_site_aniso_U_11
_atom_site_aniso_U_22
_atom_site_aniso_U_33
_atom_site_aniso_U_23
_atom_site_aniso_U_13
_atom_site_aniso_U_12
Ho1 0.01413(9) 0.01438(9) 0.01456(8) 0.00200(5) 0.00206(5) -0.00212(5)
S1 0.0210(4) 0.0210(4) 0.0234(4) 0.0035(3) 0.0012(3) 0.0051(3)
F1 0.060(2) 0.0219(12) 0.045(2) -0.0025(13) -0.0042(17) -0.0074(13)
F2 0.0214(17) 0.059(3) 0.143(5) -0.059(3) -0.014(2) 0.0069(16)
F3 0.098(4) 0.066(2) 0.0316(17) -0.0202(16) 0.0136(18) -0.045(2)
F1' 0.027(7) 0.052(8) 0.035(7) -0.006(6) 0.000(5) -0.017(6)
F2' 0.035(7) 0.038(7) 0.017(5) 0.003(5) -0.011(5) -0.019(6)
F3' 0.060(2) 0.0219(12) 0.045(2) -0.0025(13) -0.0042(17) -0.0074(13)
F4 0.055(3) 0.047(3) 0.052(3) 0.018(2) 0.037(3) 0.016(2)
F5 0.060(3) 0.044(3) 0.057(3) 0.035(3) 0.026(2) 0.013(2)
F6 0.113(5) 0.102(6) 0.038(3) -0.023(3) 0.033(3) -0.089(5)
F4' 0.079(9) 0.071(9) 0.033(6) -0.020(6) 0.023(6) -0.036(7)
F5' 0.050(7) 0.043(6) 0.084(9) 0.042(6) 0.038(6) 0.014(5)
F6' 0.028(5) 0.040(6) 0.026(5) 0.011(4) 0.006(3) -0.013(4)
F7 0.0617(18) 0.0419(14) 0.0486(15) -0.0068(11) 0.0308(13) -0.0284(13)
F8 0.097(3) 0.0211(13) 0.111(3) -0.0085(14) 0.066(2) -0.0120(14)
F9 0.081(2) 0.098(2) 0.0641(19) 0.0461(18) -0.0445(17) -0.073(2)
F10 0.100(3) 0.081(2) 0.0184(12) 0.0043(13) 0.0011(14) -0.050(2)
F11 0.071(2) 0.098(2) 0.0433(16) 0.0082(15) 0.0391(16) -0.0039(18)
F12 0.120(3) 0.0377(15) 0.0350(14) 0.0176(12) 0.0197(16) 0.0121(16)
O1 0.0175(11) 0.0130(10) 0.0205(11) 0.0062(8) 0.0035(9) -0.0025(9)
O2 0.0210(12) 0.0199(11) 0.0216(11) -0.0015(9) 0.0014(9) -0.0029(9)
O3 0.0205(12) 0.0251(12) 0.0165(11) 0.0007(9) 0.0038(9) -0.0049(10)
O4 0.0218(12) 0.0203(12) 0.0164(10) -0.0002(9) 0.0017(9) -0.0047(9)
O5 0.0220(12) 0.0219(12) 0.0186(11) 0.0002(9) 0.0064(10) -0.0029(9)
N1 0.0199(14) 0.0149(13) 0.0180(13) 0.0009(10) 0.0026(11) -0.0012(10)
N2 0.0177(13) 0.0180(13) 0.0171(12) 0.0014(10) 0.0030(10) -0.0012(11)
C1 0.0222(16) 0.0153(15) 0.0159(14) 0.0010(11) 0.0031(12) -0.0031(12)
C2 0.0210(16) 0.0168(15) 0.0164(14) 0.0030(12) 0.0023(12) -0.0049(13)
C3 0.0214(17) 0.0201(16) 0.0246(16) 0.0034(13) 0.0054(13) -0.0027(13)
C4 0.0255(18) 0.0251(18) 0.0241(16) 0.0034(13) 0.0072(14) -0.0113(14)
C5 0.031(2) 0.0196(17) 0.0261(17) 0.0059(13) 0.0073(14) -0.0066(14)
C6 0.0281(18) 0.0148(15) 0.0204(15) 0.0035(12) 0.0041(13) -0.0049(13)
C7 0.034(2) 0.0177(16) 0.0257(17) 0.0085(13) 0.0061(15) 0.0003(15)
C8 0.0249(18) 0.0202(16) 0.0276(17) 0.0072(13) 0.0042(14) 0.0039(14)
C9 0.0218(17) 0.0178(16) 0.0181(15) 0.0013(12) 0.0024(13) 0.0005(13)
C10 0.0198(16) 0.0194(16) 0.0143(14) 0.0019(12) 0.0017(12) 0.0028(12)
C11 0.0127(15) 0.0201(16) 0.0199(14) -0.0026(12) 0.0000(11) -0.0005(12)
C12 0.0233(17) 0.0195(16) 0.0202(15) -0.0040(12) 0.0055(13) 0.0020(13)
C13 0.0205(17) 0.0251(17) 0.0252(17) -0.0022(14) 0.0049(14) -0.0024(14)
C14 0.0182(17) 0.0310(18) 0.0254(17) -0.0070(14) 0.0050(14) -0.0030(14)
C15 0.0178(16) 0.0270(18) 0.0239(16) -0.0055(13) -0.0009(13) 0.0045(14)
C16 0.0203(16) 0.0193(16) 0.0196(15) -0.0009(12) 0.0020(12) 0.0021(13)
C17 0.031(2) 0.0212(17) 0.0286(18) -0.0008(14) -0.0036(15) -0.0033(15)
C18 0.0219(17) 0.0168(15) 0.0233(16) 0.0002(12) -0.0064(13) 0.0005(13)
C19 0.043(2) 0.030(2) 0.0154(15) -0.0002(13) 0.0008(15) -0.0093(17)
C20 0.0285(19) 0.0231(17) 0.0175(15) 0.0022(12) 0.0037(14) -0.0003(14)
C21 0.041(2) 0.033(2) 0.0199(17) 0.0018(14) 0.0086(16) -0.0076(17)
C22 0.036(2) 0.0280(19) 0.0221(17) 0.0000(14) 0.0032(15) -0.0117(16)
C23 0.0160(15) 0.0182(15) 0.0198(15) -0.0001(12) 0.0017(12) -0.0008(12)
C24 0.0251(18) 0.0280(18) 0.0161(15) 0.0022(13) 0.0002(13) -0.0062(14)
C25 0.0224(17) 0.0216(16) 0.0184(15) 0.0010(13) 0.0050(13) 0.0013(13)
C26 0.045(2) 0.033(2) 0.0201(17) -0.0002(14) 0.0114(17) -0.0086(17)

loop_
_atom_type_symbol
_atom_type_description
_atom_type_scat_dispersion_real
_atom_type_scat_dispersion_imag
_atom_type_scat_source
C C 0.0033 0.0016 'International Tables Vol C Tables 4.2.6.8 and 6.1.1.4'
H H 0.0000 0.0000 'International Tables Vol C Tables 4.2.6.8 and 6.1.1.4'
N N 0.0061 0.0033 'International Tables Vol C Tables 4.2.6.8 and 6.1.1.4'
O O 0.0106 0.0060 'International Tables Vol C Tables 4.2.6.8 and 6.1.1.4'
F F 0.0171 0.0103 'International Tables Vol C Tables 4.2.6.8 and 6.1.1.4'
S S 0.1246 0.1234 'International Tables Vol C Tables 4.2.6.8 and 6.1.1.4'
Ho Ho -0.2175 4.6783 'International Tables Vol C Tables 4.2.6.8 and 6.1.1.4'

loop_
_geom_angle_atom_site_label_1
_geom_angle_atom_site_label_2
_geom_angle_atom_site_label_3
_geom_angle
_geom_angle_site_symmetry_1
_geom_angle_site_symmetry_3
O1 Ho1 O5 105.41(8) 7 .
O1 Ho1 O3 84.88(8) 7 .
O5 Ho1 O3 145.83(8) . .
O1 Ho1 O4 83.44(8) 7 .
O5 Ho1 O4 71.46(8) . .
O3 Ho1 O4 77.67(8) . .
O1 Ho1 O1 72.03(8) 7 .
O5 Ho1 O1 76.93(8) . .
O3 Ho1 O1 136.66(8) . .
O4 Ho1 O1 132.72(8) . .
O1 Ho1 O2 91.08(8) 7 .
O5 Ho1 O2 139.46(8) . .
O3 Ho1 O2 70.84(8) . .
O4 Ho1 O2 148.40(8) . .
O1 Ho1 O2 73.41(8) . .
O1 Ho1 N1 140.23(8) 7 .
O5 Ho1 N1 69.25(8) . .
O3 Ho1 N1 122.46(9) . .
O4 Ho1 N1 127.29(8) . .
O1 Ho1 N1 68.37(8) . .
O2 Ho1 N1 74.44(8) . .
O1 Ho1 N2 154.65(8) 7 .
O5 Ho1 N2 83.86(9) . .
O3 Ho1 N2 75.21(8) . .
O4 Ho1 N2 77.19(8) . .
O1 Ho1 N2 133.32(8) . .
O2 Ho1 N2 96.88(8) . .
N1 Ho1 N2 65.06(9) . .
O1 Ho1 Ho1 36.61(5) 7 7
O5 Ho1 Ho1 91.15(7) . 7
O3 Ho1 Ho1 113.67(6) . 7
O4 Ho1 Ho1 110.83(6) . 7
O1 Ho1 Ho1 35.42(5) . 7
O2 Ho1 Ho1 80.36(6) . 7
N1 Ho1 Ho1 103.72(7) . 7
N2 Ho1 Ho1 168.73(6) . 7
C10 S1 C16 89.34(16) . .
C2 O1 Ho1 132.3(2) . 7
C2 O1 Ho1 119.56(19) . .
Ho1 O1 Ho1 107.97(8) 7 .
C18 O2 Ho1 136.0(2) . .
C20 O3 Ho1 136.4(2) . .
C23 O4 Ho1 135.3(2) . .
C25 O5 Ho1 134.7(2) . .
C9 N1 C1 119.7(3) . .
C9 N1 Ho1 123.8(2) . .
C1 N1 Ho1 116.4(2) . .
C10 N2 C11 110.1(3) . .
C10 N2 Ho1 115.8(2) . .
C11 N2 Ho1 134.0(2) . .
N1 C1 C2 118.1(3) . .
N1 C1 C6 121.1(3) . .
C2 C1 C6 120.8(3) . .
O1 C2 C3 124.6(3) . .
O1 C2 C1 117.6(3) . .
C3 C2 C1 117.8(3) . .
C2 C3 C4 121.4(3) . .
C2 C3 H3 119.3 . .
C4 C3 H3 119.3 . .
C5 C4 C3 121.8(3) . .
C5 C4 H4 119.1 . .
C3 C4 H4 119.1 . .
C4 C5 C6 119.4(3) . .
C4 C5 H5 120.3 . .
C6 C5 H5 120.3 . .
C7 C6 C5 124.1(3) . .
C7 C6 C1 117.1(3) . .
C5 C6 C1 118.8(3) . .
C8 C7 C6 120.9(3) . .
C8 C7 H7 119.6 . .
C6 C7 H7 119.6 . .
C7 C8 C9 118.3(3) . .
C7 C8 H8 120.8 . .
C9 C8 H8 120.8 . .
N1 C9 C8 122.8(3) . .
N1 C9 C10 113.8(3) . .
C8 C9 C10 123.3(3) . .
N2 C10 C9 121.4(3) . .
N2 C10 S1 116.5(3) . .
C9 C10 S1 122.1(2) . .
C12 C11 N2 126.4(3) . .
C12 C11 C16 119.7(3) . .
N2 C11 C16 113.9(3) . .
C13 C12 C11 118.1(3) . .
C13 C12 H12 120.9 . .
C11 C12 H12 120.9 . .
C12 C13 C14 121.7(3) . .
C12 C13 H13 119.2 . .
C14 C13 H13 119.2 . .
C15 C14 C13 121.1(3) . .
C15 C14 H14 119.5 . .
C13 C14 H14 119.5 . .
C14 C15 C16 117.7(3) . .
C14 C15 H15 121.1 . .
C16 C15 H15 121.1 . .
C15 C16 C11 121.7(3) . .
C15 C16 S1 128.1(3) . .
C11 C16 S1 110.1(2) . .
F2 C17 F3' 127.8(9) . .
F2 C17 F1 109.1(4) . .
F3' C17 F1 35.3(8) . .
F2 C17 F3 109.5(4) . .
F3' C17 F3 68.3(9) . .
F1 C17 F3 102.7(3) . .
F2 C17 F2' 60.0(7) . .
F3' C17 F2' 113.7(11) . .
F1 C17 F2' 135.7(6) . .
F3 C17 F2' 53.4(7) . .
F2 C17 F1' 39.6(7) . .
F3' C17 F1' 103.5(11) . .
F1 C17 F1' 73.5(8) . .
F3 C17 F1' 135.3(7) . .
F2' C17 F1' 97.6(10) . .
F2 C17 C18 112.3(3) . .
F3' C17 C18 115.9(8) . .
F1 C17 C18 109.7(3) . .
F3 C17 C18 113.1(3) . .
F2' C17 C18 114.0(6) . .
F1' C17 C18 109.8(7) . .
O2 C18 C19 127.5(3) . .
O2 C18 C17 114.2(3) . .
C19 C18 C17 118.3(3) . .
C18 C19 C20 119.7(3) . .
C18 C19 H19 120.1 . .
C20 C19 H19 120.1 . .
O3 C20 C19 127.6(3) . .
O3 C20 C21 115.0(3) . .
C19 C20 C21 117.4(3) . .
F6 C21 F5' 73.7(8) . .
F6 C21 F4' 119.4(9) . .
F5' C21 F4' 109.1(9) . .
F6 C21 F4 111.3(6) . .
F5' C21 F4 128.7(8) . .
F4' C21 F4 22.0(10) . .
F6 C21 F5 109.5(5) . .
F5' C21 F5 37.7(8) . .
F4' C21 F5 81.5(10) . .
F4 C21 F5 103.5(4) . .
F6 C21 F6' 30.4(5) . .
F5' C21 F6' 101.7(9) . .
F4' C21 F6' 99.3(10) . .
F4 C21 F6' 84.7(7) . .
F5 C21 F6' 132.6(6) . .
F6 C21 C20 112.6(4) . .
F5' C21 C20 114.4(6) . .
F4' C21 C20 119.0(9) . .
F4 C21 C20 110.0(4) . .
F5 C21 C20 109.5(4) . .
F6' C21 C20 111.0(6) . .
F7 C22 F8 105.9(3) . .
F7 C22 F9 107.9(4) . .
F8 C22 F9 106.6(4) . .
F7 C22 C23 113.4(3) . .
F8 C22 C23 110.3(3) . .
F9 C22 C23 112.2(3) . .
O4 C23 C24 127.5(3) . .
O4 C23 C22 114.9(3) . .
C24 C23 C22 117.5(3) . .
C23 C24 C25 119.9(3) . .
C23 C24 H24 120.1 . .
C25 C24 H24 120.1 . .
O5 C25 C24 127.2(3) . .
O5 C25 C26 114.5(3) . .
C24 C25 C26 118.4(3) . .
F10 C26 F11 106.4(4) . .
F10 C26 F12 108.7(4) . .
F11 C26 F12 105.7(3) . .
F10 C26 C25 114.4(3) . .
F11 C26 C25 111.0(3) . .
F12 C26 C25 110.2(3) . .

loop_
_geom_bond_atom_site_label_1
_geom_bond_atom_site_label_2
_geom_bond_distance
_geom_bond_site_symmetry_2
Ho1 O1 2.288(2) 7
Ho1 O5 2.338(2) .
Ho1 O3 2.343(2) .
Ho1 O4 2.343(2) .
Ho1 O1 2.354(2) .
Ho1 O2 2.365(2) .
Ho1 N1 2.442(3) .
Ho1 N2 2.562(3) .
Ho1 Ho1 3.7549(8) 7
S1 C10 1.727(3) .
S1 C16 1.731(3) .
F1 C17 1.339(4) .
F2 C17 1.280(5) .
F3 C17 1.346(4) .
F1' C17 1.397(9) .
F2' C17 1.346(8) .
F3' C17 1.288(9) .
F4 C21 1.336(6) .
F5 C21 1.340(5) .
F6 C21 1.289(6) .
F4' C21 1.326(9) .
F5' C21 1.315(8) .
F6' C21 1.355(8) .
F7 C22 1.311(4) .
F8 C22 1.320(5) .
F9 C22 1.320(4) .
F10 C26 1.314(5) .
F11 C26 1.320(5) .
F12 C26 1.325(4) .
O1 C2 1.360(4) .
O1 Ho1 2.288(2) 7
O2 C18 1.252(4) .
O3 C20 1.256(4) .
O4 C23 1.257(4) .
O5 C25 1.247(4) .
N1 C9 1.330(4) .
N1 C1 1.353(4) .
N2 C10 1.317(4) .
N2 C11 1.406(4) .
C1 C2 1.429(5) .
C1 C6 1.433(4) .
C2 C3 1.373(5) .
C3 C4 1.410(4) .
C3 H3 0.9500 .
C4 C5 1.366(5) .
C4 H4 0.9500 .
C5 C6 1.413(5) .
C5 H5 0.9500 .
C6 C7 1.410(5) .
C7 C8 1.361(5) .
C7 H7 0.9500 .
C8 C9 1.408(4) .
C8 H8 0.9500 .
C9 C10 1.467(5) .
C11 C12 1.399(5) .
C11 C16 1.409(4) .
C12 C13 1.381(5) .
C12 H12 0.9500 .
C13 C14 1.403(5) .
C13 H13 0.9500 .
C14 C15 1.373(5) .
C14 H14 0.9500 .
C15 C16 1.398(5) .
C15 H15 0.9500 .
C17 C18 1.533(5) .
C18 C19 1.390(5) .
C19 C20 1.392(5) .
C19 H19 0.9500 .
C20 C21 1.540(5) .
C22 C23 1.534(5) .
C23 C24 1.383(4) .
C24 C25 1.399(5) .
C24 H24 0.9500 .
C25 C26 1.526(5) .

loop_
_geom_torsion_atom_site_label_1
_geom_torsion_atom_site_label_2
_geom_torsion_atom_site_label_3
_geom_torsion_atom_site_label_4
_geom_torsion
_geom_torsion_site_symmetry_1
_geom_torsion_site_symmetry_4
O1 Ho1 O1 C2 175.7(3) 7 .
O5 Ho1 O1 C2 -73.1(2) . .
O3 Ho1 O1 C2 114.4(2) . .
O4 Ho1 O1 C2 -121.9(2) . .
O2 Ho1 O1 C2 78.9(2) . .
N1 Ho1 O1 C2 -0.5(2) . .
N2 Ho1 O1 C2 -4.8(2) . .
Ho1 Ho1 O1 C2 175.7(3) 7 .
O1 Ho1 O1 Ho1 0.0 7 7
O5 Ho1 O1 Ho1 111.22(10) . 7
O3 Ho1 O1 Ho1 -61.29(14) . 7
O4 Ho1 O1 Ho1 62.41(13) . 7
O2 Ho1 O1 Ho1 -96.74(10) . 7
N1 Ho1 O1 Ho1 -176.19(11) . 7
N2 Ho1 O1 Ho1 179.52(8) . 7
O1 Ho1 O2 C18 70.5(3) 7 .
O5 Ho1 O2 C18 -173.9(3) . .
O3 Ho1 O2 C18 -13.6(3) . .
O4 Ho1 O2 C18 -8.6(4) . .
O1 Ho1 O2 C18 141.4(3) . .
N1 Ho1 O2 C18 -147.0(3) . .
N2 Ho1 O2 C18 -85.3(3) . .
Ho1 Ho1 O2 C18 105.7(3) 7 .
O1 Ho1 O3 C20 -78.8(3) 7 .
O5 Ho1 O3 C20 171.1(3) . .
O4 Ho1 O3 C20 -163.2(3) . .
O1 Ho1 O3 C20 -21.9(4) . .
O2 Ho1 O3 C20 14.1(3) . .
N1 Ho1 O3 C20 70.2(3) . .
N2 Ho1 O3 C20 117.0(3) . .
Ho1 Ho1 O3 C20 -55.7(3) 7 .
O1 Ho1 O4 C23 123.2(3) 7 .
O5 Ho1 O4 C23 14.5(3) . .
O3 Ho1 O4 C23 -150.7(3) . .
O1 Ho1 O4 C23 65.1(3) . .
O2 Ho1 O4 C23 -155.5(3) . .
N1 Ho1 O4 C23 -29.1(3) . .
N2 Ho1 O4 C23 -73.3(3) . .
Ho1 Ho1 O4 C23 98.5(3) 7 .
O1 Ho1 O5 C25 -99.5(3) 7 .
O3 Ho1 O5 C25 4.4(4) . .
O4 Ho1 O5 C25 -22.1(3) . .
O1 Ho1 O5 C25 -166.4(3) . .
O2 Ho1 O5 C25 149.8(3) . .
N1 Ho1 O5 C25 122.1(3) . .
N2 Ho1 O5 C25 56.4(3) . .
Ho1 Ho1 O5 C25 -133.7(3) 7 .
O1 Ho1 N1 C9 178.9(2) 7 .
O5 Ho1 N1 C9 -91.7(2) . .
O3 Ho1 N1 C9 52.1(3) . .
O4 Ho1 N1 C9 -47.4(3) . .
O1 Ho1 N1 C9 -175.4(3) . .
O2 Ho1 N1 C9 106.6(2) . .
N2 Ho1 N1 C9 1.2(2) . .
Ho1 Ho1 N1 C9 -177.7(2) 7 .
O1 Ho1 N1 C1 -4.8(3) 7 .
O5 Ho1 N1 C1 84.5(2) . .
O3 Ho1 N1 C1 -131.6(2) . .
O4 Ho1 N1 C1 128.8(2) . .
O1 Ho1 N1 C1 0.8(2) . .
O2 Ho1 N1 C1 -77.1(2) . .
N2 Ho1 N1 C1 177.4(2) . .
Ho1 Ho1 N1 C1 -1.4(2) 7 .
O1 Ho1 N2 C10 -178.5(2) 7 .
O5 Ho1 N2 C10 68.1(2) . .
O3 Ho1 N2 C10 -139.2(2) . .
O4 Ho1 N2 C10 140.4(2) . .
O1 Ho1 N2 C10 2.5(3) . .
O2 Ho1 N2 C10 -71.1(2) . .
N1 Ho1 N2 C10 -1.9(2) . .
Ho1 Ho1 N2 C10 4.0(5) 7 .
O1 Ho1 N2 C11 3.3(4) 7 .
O5 Ho1 N2 C11 -110.1(3) . .
O3 Ho1 N2 C11 42.6(3) . .
O4 Ho1 N2 C11 -37.8(3) . .
O1 Ho1 N2 C11 -175.7(2) . .
O2 Ho1 N2 C11 110.7(3) . .
N1 Ho1 N2 C11 179.9(3) . .
Ho1 Ho1 N2 C11 -174.3(2) 7 .
C9 N1 C1 C2 175.3(3) . .
Ho1 N1 C1 C2 -1.1(4) . .
C9 N1 C1 C6 -2.7(4) . .
Ho1 N1 C1 C6 -179.2(2) . .
Ho1 O1 C2 C3 -6.8(5) 7 .
Ho1 O1 C2 C3 178.8(2) . .
Ho1 O1 C2 C1 174.6(2) 7 .
Ho1 O1 C2 C1 0.2(3) . .
N1 C1 C2 O1 0.7(4) . .
C6 C1 C2 O1 178.7(3) . .
N1 C1 C2 C3 -178.0(3) . .
C6 C1 C2 C3 0.0(5) . .
O1 C2 C3 C4 -178.2(3) . .
C1 C2 C3 C4 0.4(5) . .
C2 C3 C4 C5 -1.0(5) . .
C3 C4 C5 C6 1.1(5) . .
C4 C5 C6 C7 177.0(3) . .
C4 C5 C6 C1 -0.7(5) . .
N1 C1 C6 C7 0.3(5) . .
C2 C1 C6 C7 -177.7(3) . .
N1 C1 C6 C5 178.1(3) . .
C2 C1 C6 C5 0.1(5) . .
C5 C6 C7 C8 -176.1(3) . .
C1 C6 C7 C8 1.5(5) . .
C6 C7 C8 C9 -0.9(5) . .
C1 N1 C9 C8 3.4(5) . .
Ho1 N1 C9 C8 179.6(2) . .
C1 N1 C9 C10 -176.5(3) . .
Ho1 N1 C9 C10 -0.4(4) . .
C7 C8 C9 N1 -1.6(5) . .
C7 C8 C9 C10 178.4(3) . .
C11 N2 C10 C9 -178.8(3) . .
Ho1 N2 C10 C9 2.6(4) . .
C11 N2 C10 S1 1.7(3) . .
Ho1 N2 C10 S1 -176.97(14) . .
N1 C9 C10 N2 -1.6(4) . .
C8 C9 C10 N2 178.5(3) . .
N1 C9 C10 S1 177.9(2) . .
C8 C9 C10 S1 -2.0(4) . .
C16 S1 C10 N2 -1.7(3) . .
C16 S1 C10 C9 178.8(3) . .
C10 N2 C11 C12 178.1(3) . .
Ho1 N2 C11 C12 -3.6(5) . .
C10 N2 C11 C16 -0.7(4) . .
Ho1 N2 C11 C16 177.6(2) . .
N2 C11 C12 C13 -177.9(3) . .
C16 C11 C12 C13 0.8(5) . .
C11 C12 C13 C14 0.2(5) . .
C12 C13 C14 C15 -0.8(5) . .
C13 C14 C15 C16 0.3(5) . .
C14 C15 C16 C11 0.8(5) . .
C14 C15 C16 S1 178.4(3) . .
C12 C11 C16 C15 -1.4(5) . .
N2 C11 C16 C15 177.6(3) . .
C12 C11 C16 S1 -179.4(2) . .
N2 C11 C16 S1 -0.5(3) . .
C10 S1 C16 C15 -176.7(3) . .
C10 S1 C16 C11 1.1(2) . .
Ho1 O2 C18 C19 10.2(6) . .
Ho1 O2 C18 C17 -171.6(2) . .
F2 C17 C18 O2 65.1(5) . .
F3' C17 C18 O2 -94.2(11) . .
F1 C17 C18 O2 -56.4(4) . .
F3 C17 C18 O2 -170.3(4) . .
F2' C17 C18 O2 130.9(9) . .
F1' C17 C18 O2 22.6(9) . .
F2 C17 C18 C19 -116.5(5) . .
F3' C17 C18 C19 84.2(11) . .
F1 C17 C18 C19 122.1(4) . .
F3 C17 C18 C19 8.1(5) . .
F2' C17 C18 C19 -50.6(10) . .
F1' C17 C18 C19 -159.0(9) . .
O2 C18 C19 C20 1.6(6) . .
C17 C18 C19 C20 -176.6(3) . .
Ho1 O3 C20 C19 -11.1(6) . .
Ho1 O3 C20 C21 168.7(2) . .
C18 C19 C20 O3 -1.2(6) . .
C18 C19 C20 C21 179.0(3) . .
O3 C20 C21 F6 4.1(8) . .
C19 C20 C21 F6 -176.1(8) . .
O3 C20 C21 F5' -77.5(13) . .
C19 C20 C21 F5' 102.3(13) . .
O3 C20 C21 F4' 151.1(12) . .
C19 C20 C21 F4' -29.1(13) . .
O3 C20 C21 F4 128.9(5) . .
C19 C20 C21 F4 -51.3(5) . .
O3 C20 C21 F5 -117.9(5) . .
C19 C20 C21 F5 61.9(6) . .
O3 C20 C21 F6' 36.9(8) . .
C19 C20 C21 F6' -143.3(8) . .
Ho1 O4 C23 C24 -4.7(6) . .
Ho1 O4 C23 C22 177.4(2) . .
F7 C22 C23 O4 -27.6(5) . .
F8 C22 C23 O4 91.0(4) . .
F9 C22 C23 O4 -150.2(4) . .
F7 C22 C23 C24 154.3(3) . .
F8 C22 C23 C24 -87.1(4) . .
F9 C22 C23 C24 31.7(5) . .
O4 C23 C24 C25 -8.4(6) . .
C22 C23 C24 C25 169.3(3) . .
Ho1 O5 C25 C24 20.4(6) . .
Ho1 O5 C25 C26 -159.8(2) . .
C23 C24 C25 O5 0.7(6) . .
C23 C24 C25 C26 -179.1(3) . .
O5 C25 C26 F10 -175.3(4) . .
C24 C25 C26 F10 4.6(6) . .
O5 C25 C26 F11 -54.9(4) . .
C24 C25 C26 F11 125.0(4) . .
O5 C25 C26 F12 61.9(5) . .
C24 C25 C26 F12 -118.3(4) . .
